data_4337396
loop_
_publ_author_name
'Chirdon, Danielle N.'
'Transue, Wesley J.'
'Kagalwala, Husain N.'
'Kaur, Aman'
'Maurer, Andrew B.'
'Pintauer, Tomislav'
'Bernhard, Stefan'

_publ_section_title
;
 [Ir(N^N^N)(C^N)L](+): a new family of luminophores combining tunability
 and enhanced photostability.
;
_journal_issue 3
_journal_name_full 'Inorganic chemistry'
_journal_page_first 1487
_journal_page_last 1499
_journal_paper_doi 10.1021/ic402411g
_journal_volume 53
_journal_year 2014
_chemical_formula_moiety 'C28 H23 Cl Ir N4 O, F6 P, 0.5(C2 H6 O2), C2 H3 N'
_chemical_formula_sum 'C31 H29 Cl F6 Ir N5 O2 P'
_chemical_formula_weight 876.23
_chemical_name_systematic
;
 ?
;
_space_group_IT_number 2
_symmetry_cell_setting triclinic
_symmetry_space_group_name_Hall '-P 1'
_symmetry_space_group_name_H-M 'P -1'
_atom_sites_solution_hydrogens geom
_audit_creation_method SHELXL-2013
_cell_angle_alpha 112.8650(10)
_cell_angle_beta 98.1830(10)
_cell_angle_gamma 101.1700(10)
_cell_formula_units_Z 2
_cell_length_a 8.0342(2)
_cell_length_b 15.3470(4)
_cell_length_c 16.4079(4)
_cell_measurement_reflns_used 9791
_cell_measurement_temperature 150
_cell_measurement_theta_max 32.701
_cell_measurement_theta_min 2.434
_cell_volume 1775.05(8)
_computing_cell_refinement 'SAINT(Bruker, 1998)'
_computing_data_collection 'SMART (Bruker, 1998)'
_computing_data_reduction SAINT
_computing_molecular_graphics 'SHELXTL-97 (Sheldrick, 2000)'
_computing_publication_material 'ORTEP-3 for windows (Faruggia, 1997)'
_computing_structure_refinement 'SHELXL-2013 (Sheldrick, 2013)'
_computing_structure_solution 'SHELXS-97 (Sheldrick, 1997)'
_diffrn_ambient_temperature 150
_diffrn_measured_fraction_theta_full 0.996
_diffrn_measured_fraction_theta_max 0.917
_diffrn_measurement_device_type 'Bruker Smart ApexII'
_diffrn_measurement_method '\f and\w scans'
_diffrn_radiation_type MoK\a
_diffrn_radiation_wavelength 0.71073
_diffrn_reflns_av_R_equivalents 0.0256
_diffrn_reflns_av_unetI/netI 0.0311
_diffrn_reflns_Laue_measured_fraction_full 0.996
_diffrn_reflns_Laue_measured_fraction_max 0.917
_diffrn_reflns_limit_h_max 12
_diffrn_reflns_limit_h_min -12
_diffrn_reflns_limit_k_max 23
_diffrn_reflns_limit_k_min -23
_diffrn_reflns_limit_l_max 24
_diffrn_reflns_limit_l_min -24
_diffrn_reflns_number 31772
_diffrn_reflns_point_group_measured_fraction_full 0.996
_diffrn_reflns_point_group_measured_fraction_max 0.917
_diffrn_reflns_theta_full 25.242
_diffrn_reflns_theta_max 32.717
_diffrn_reflns_theta_min 1.545
_exptl_absorpt_coefficient_mu 3.955
_exptl_absorpt_correction_T_max 0.625
_exptl_absorpt_correction_T_min 0.366
_exptl_absorpt_correction_type multi-scan
_exptl_crystal_colour Yellow
_exptl_crystal_density_diffrn 1.639
_exptl_crystal_density_method 'not measured'
_exptl_crystal_description Plate
_exptl_crystal_F_000 858
_exptl_crystal_size_max 0.345
_exptl_crystal_size_mid 0.220
_exptl_crystal_size_min 0.119
_platon_squeeze_details
;
;
_refine_diff_density_max 2.332
_refine_diff_density_min -2.012
_refine_diff_density_rms 0.170
_refine_ls_extinction_method none
_refine_ls_goodness_of_fit_ref 0.780
_refine_ls_hydrogen_treatment constr
_refine_ls_matrix_type full
_refine_ls_number_parameters 427
_refine_ls_number_reflns 12005
_refine_ls_number_restraints 0
_refine_ls_restrained_S_all 0.780
_refine_ls_R_factor_all 0.0274
_refine_ls_R_factor_gt 0.0250
_refine_ls_shift/su_max 0.048
_refine_ls_shift/su_mean 0.001
_refine_ls_structure_factor_coef Fsqd
_refine_ls_weighting_details
;
 w=1/[\s^2^(Fo^2^)+(0.1000P)^2^+0.2200P]
 where P=(Fo^2^+2Fc^2^)/3
;
_refine_ls_weighting_scheme calc
_refine_ls_wR_factor_gt 0.0892
_refine_ls_wR_factor_ref 0.0921
_reflns_Friedel_coverage 0.000
_reflns_number_gt 11267
_reflns_number_total 12005
_reflns_threshold_expression 'I > 2\s(I)'
_cod_data_source_file ic402411g_si_002.cif
_cod_data_source_block IrppytpyClPF6
_cod_original_cell_volume 1775.04(8)
_cod_database_code 4337396
_shelx_space_group_comment
;
The symmetry employed for this shelxl refinement is uniquely defined
by the following loop, which should always be used as a source of
symmetry information in preference to the above space-group names.
They are only intended as comments.
;
_shelx_estimated_absorpt_t_min 0.342
_shelx_estimated_absorpt_t_max 0.650
_shelxl_version_number 2013-2

loop_
_space_group_symop_operation_xyz
'x, y, z'
'-x, -y, -z'

loop_
_atom_site_label
_atom_site_type_symbol
_atom_site_fract_x
_atom_site_fract_y
_atom_site_fract_z
_atom_site_U_iso_or_equiv
_atom_site_adp_type
_atom_site_occupancy
_atom_site_site_symmetry_order
_atom_site_calc_flag
_atom_site_refinement_flags_posn
_atom_site_refinement_flags_adp
Ir1 Ir 0.73898(2) 0.95219(2) 0.69820(2) 0.01539(4) Uani 1 1 d . .
Cl1 Cl 0.92263(9) 0.99697(5) 0.60610(5) 0.02654(12) Uani 1 1 d . .
P1 P 0.78638(12) 0.48543(5) 0.81568(5) 0.03212(16) Uani 1 1 d . .
N3 N 0.6113(3) 1.04780(16) 0.69887(15) 0.0180(4) Uani 1 1 d . .
N1 N 0.8552(3) 0.84505(15) 0.70409(14) 0.0177(4) Uani 1 1 d . .
F1 F 0.6905(3) 0.57089(14) 0.84775(16) 0.0437(5) Uani 1 1 d . .
C7 C 0.7905(3) 0.79767(17) 0.75251(16) 0.0198(4) Uani 1 1 d . .
N2 N 0.5471(3) 0.86800(16) 0.58190(13) 0.0191(4) Uani 1 1 d . .
F2 F 0.6019(3) 0.40453(14) 0.77127(15) 0.0456(5) Uani 1 1 d . .
C2 C 0.4705(4) 0.9420(2) 0.81275(17) 0.0242(5) Uani 1 1 d . .
H2 H 0.4352 0.9915 0.8017 0.029 Uiso 1 1 calc R U
C18 C 0.4312(3) 0.91679(19) 0.56450(16) 0.0223(4) Uani 1 1 d . .
C14 C 0.5340(4) 0.7766(2) 0.52093(17) 0.0266(5) Uani 1 1 d . .
H14 H 0.6142 0.7440 0.5326 0.032 Uiso 1 1 calc R U
C17 C 0.2962(4) 0.8714(2) 0.48590(19) 0.0318(6) Uani 1 1 d . .
H17 H 0.2153 0.9040 0.4752 0.038 Uiso 1 1 calc R U
C15 C 0.4028(4) 0.7296(2) 0.44068(19) 0.0352(7) Uani 1 1 d . .
H15 H 0.3963 0.6665 0.3989 0.042 Uiso 1 1 calc R U
C16 C 0.2840(4) 0.7766(3) 0.4236(2) 0.0376(7) Uani 1 1 d . .
H16 H 0.1951 0.7453 0.3705 0.045 Uiso 1 1 calc R U
C23 C 0.6672(3) 1.13860(18) 0.76812(17) 0.0229(4) Uani 1 1 d . .
C19 C 0.4642(3) 1.01843(18) 0.63277(17) 0.0210(4) Uani 1 1 d . .
C21 C 0.4168(4) 1.1765(2) 0.7079(3) 0.0360(7) Uani 1 1 d . .
H21 H 0.3506 1.2206 0.7112 0.043 Uiso 1 1 calc R U
C20 C 0.3621(4) 1.0831(2) 0.6354(2) 0.0287(5) Uani 1 1 d . .
H20 H 0.2609 1.0645 0.5902 0.034 Uiso 1 1 calc R U
C22 C 0.5677(4) 1.2048(2) 0.7749(2) 0.0309(6) Uani 1 1 d . .
H22 H 0.6020 1.2668 0.8235 0.037 Uiso 1 1 calc R U
C6 C 0.6524(3) 0.83168(18) 0.79360(16) 0.0197(4) Uani 1 1 d . .
C3 C 0.3896(4) 0.9039(2) 0.86691(18) 0.0264(5) Uani 1 1 d . .
C5 C 0.5695(4) 0.7935(2) 0.84665(18) 0.0250(5) Uani 1 1 d . .
H5 H 0.6025 0.7431 0.8569 0.030 Uiso 1 1 calc R U
C4 C 0.4394(4) 0.8291(2) 0.88424(18) 0.0273(5) Uani 1 1 d . .
H4 H 0.3863 0.8040 0.9202 0.033 Uiso 1 1 calc R U
C1 C 0.6015(3) 0.90743(18) 0.77554(15) 0.0178(4) Uani 1 1 d . .
C10 C 1.0524(4) 0.7435(2) 0.6675(2) 0.0269(5) Uani 1 1 d . .
O1 O 0.2627(3) 0.9445(2) 0.90026(17) 0.0398(5) Uani 1 1 d . .
C9 C 0.9853(4) 0.6957(2) 0.7168(2) 0.0330(6) Uani 1 1 d . .
H9 H 1.0283 0.6453 0.7213 0.040 Uiso 1 1 calc R U
C11 C 0.9825(3) 0.81744(18) 0.66221(17) 0.0217(4) Uani 1 1 d . .
H11 H 1.0247 0.8496 0.6285 0.026 Uiso 1 1 calc R U
C8 C 0.8555(4) 0.7224(2) 0.7593(2) 0.0311(6) Uani 1 1 d . .
H8 H 0.8111 0.6902 0.7925 0.037 Uiso 1 1 calc R U
C13 C 1.1909(4) 0.7153(2) 0.6189(3) 0.0361(6) Uani 1 1 d . .
H13A H 1.2831 0.7098 0.6593 0.054 Uiso 1 1 calc R U
H13B H 1.2371 0.7646 0.5996 0.054 Uiso 1 1 calc R U
H13C H 1.1415 0.6532 0.5666 0.054 Uiso 1 1 calc R U
C12 C 0.1877(5) 0.9144(3) 0.9617(2) 0.0453(9) Uani 1 1 d . .
H12A H 0.1258 0.8459 0.9308 0.068 Uiso 1 1 calc R U
H12B H 0.1081 0.9521 0.9839 0.068 Uiso 1 1 calc R U
H12C H 0.2787 0.9249 1.0121 0.068 Uiso 1 1 calc R U
F6 F 0.9704(3) 0.56715(17) 0.8582(2) 0.0627(7) Uani 1 1 d . .
F3 F 0.7807(5) 0.49325(18) 0.72156(16) 0.0636(8) Uani 1 1 d . .
F5 F 0.8815(4) 0.39984(17) 0.7838(2) 0.0665(8) Uani 1 1 d . .
F4 F 0.7916(5) 0.4775(2) 0.90950(16) 0.0689(8) Uani 1 1 d . .
N4 N 0.8942(3) 1.07218(15) 0.80993(13) 0.0198(4) Uani 1 1 d . .
C24 C 0.8326(4) 1.15369(18) 0.82948(17) 0.0237(5) Uani 1 1 d . .
C26 C 1.0888(5) 1.2507(2) 0.9508(2) 0.0402(7) Uani 1 1 d . .
H26 H 1.1535 1.3100 0.9990 0.048 Uiso 1 1 calc R U
C28 C 1.0503(4) 1.0797(2) 0.85837(17) 0.0265(5) Uani 1 1 d . .
H28 H 1.0915 1.0243 0.8446 0.032 Uiso 1 1 calc R U
C25 C 0.9294(4) 1.2438(2) 0.9008(2) 0.0343(6) Uani 1 1 d . .
H25 H 0.8868 1.2988 0.9146 0.041 Uiso 1 1 calc R U
C27 C 1.1516(4) 1.1688(2) 0.9287(2) 0.0364(7) Uani 1 1 d . .
H27 H 1.2607 1.1731 0.9605 0.044 Uiso 1 1 calc R U
C30 C 0.6256(6) 0.4071(4) 0.0453(3) 0.0515(9) Uani 1 1 d . .
C29 C 0.6882(7) 0.5149(4) 0.0940(4) 0.0735(16) Uani 1 1 d . .
H29A H 0.6784 0.5429 0.0510 0.110 Uiso 1 1 calc R U
H29B H 0.8083 0.5337 0.1262 0.110 Uiso 1 1 calc R U
H29C H 0.6189 0.5385 0.1366 0.110 Uiso 1 1 calc R U
N5 N 0.5749(6) 0.3247(3) 0.0067(3) 0.0590(9) Uani 1 1 d . .
O2 O 0.6749(17) 0.5622(8) 0.4335(11) 0.320(9) Uani 1 1 d . .
H2A H 0.6127 0.5886 0.4124 0.480 Uiso 1 1 calc R U
C38 C 0.5534(17) 0.4878(7) 0.4686(11) 0.189(7) Uani 1 1 d . .
H38A H 0.4766 0.4344 0.4134 0.227 Uiso 1 1 calc R U
H38B H 0.6342 0.4593 0.4928 0.227 Uiso 1 1 calc R U

loop_
_atom_site_aniso_label
_atom_site_aniso_U_11
_atom_site_aniso_U_22
_atom_site_aniso_U_33
_atom_site_aniso_U_23
_atom_site_aniso_U_13
_atom_site_aniso_U_12
Ir1 0.01571(5) 0.01694(5) 0.01661(5) 0.00947(4) 0.00422(3) 0.00606(3)
Cl1 0.0215(3) 0.0378(3) 0.0329(3) 0.0257(3) 0.0109(2) 0.0096(2)
P1 0.0435(4) 0.0208(3) 0.0292(3) 0.0076(2) 0.0117(3) 0.0072(3)
N3 0.0176(9) 0.0193(9) 0.0228(9) 0.0131(7) 0.0058(7) 0.0083(7)
N1 0.0177(9) 0.0181(8) 0.0200(8) 0.0099(7) 0.0052(7) 0.0062(7)
F1 0.0513(13) 0.0232(8) 0.0501(12) 0.0071(8) 0.0144(10) 0.0125(8)
C7 0.0205(10) 0.0203(10) 0.0243(10) 0.0125(8) 0.0094(8) 0.0089(8)
N2 0.0180(9) 0.0233(9) 0.0175(8) 0.0105(7) 0.0052(7) 0.0041(7)
F2 0.0490(12) 0.0241(8) 0.0536(12) 0.0116(8) 0.0098(10) 0.0004(8)
C2 0.0271(12) 0.0306(12) 0.0259(10) 0.0176(9) 0.0108(9) 0.0171(10)
C18 0.0184(10) 0.0281(11) 0.0243(10) 0.0177(9) 0.0025(8) 0.0024(8)
C14 0.0270(12) 0.0277(12) 0.0214(10) 0.0078(9) 0.0067(9) 0.0046(10)
C17 0.0255(13) 0.0384(14) 0.0307(12) 0.0217(11) -0.0048(10) 0.0007(11)
C15 0.0358(16) 0.0369(15) 0.0206(11) 0.0058(10) 0.0038(10) -0.0006(12)
C16 0.0343(16) 0.0432(16) 0.0253(12) 0.0152(12) -0.0037(11) -0.0042(13)
C23 0.0250(12) 0.0201(10) 0.0281(11) 0.0134(9) 0.0073(9) 0.0090(8)
C19 0.0166(10) 0.0253(11) 0.0286(11) 0.0186(9) 0.0063(8) 0.0066(8)
C21 0.0282(14) 0.0333(14) 0.060(2) 0.0286(14) 0.0131(13) 0.0167(11)
C20 0.0197(11) 0.0335(13) 0.0453(15) 0.0283(12) 0.0083(10) 0.0095(10)
C22 0.0343(14) 0.0247(12) 0.0418(14) 0.0183(11) 0.0121(12) 0.0148(10)
C6 0.0194(10) 0.0226(10) 0.0238(10) 0.0139(8) 0.0085(8) 0.0097(8)
C3 0.0269(12) 0.0377(14) 0.0262(11) 0.0184(10) 0.0134(9) 0.0183(10)
C5 0.0266(12) 0.0307(12) 0.0316(11) 0.0223(10) 0.0139(10) 0.0142(10)
C4 0.0277(13) 0.0399(14) 0.0304(12) 0.0245(11) 0.0161(10) 0.0175(11)
C1 0.0185(10) 0.0197(9) 0.0169(9) 0.0086(8) 0.0042(8) 0.0074(8)
C10 0.0263(13) 0.0245(12) 0.0349(13) 0.0133(10) 0.0151(10) 0.0114(10)
O1 0.0458(13) 0.0619(15) 0.0460(12) 0.0391(12) 0.0344(11) 0.0387(12)
C9 0.0372(15) 0.0313(13) 0.0537(17) 0.0289(13) 0.0280(14) 0.0243(12)
C11 0.0222(11) 0.0212(10) 0.0255(10) 0.0116(8) 0.0101(8) 0.0078(8)
C8 0.0351(15) 0.0308(13) 0.0486(16) 0.0289(12) 0.0242(13) 0.0193(11)
C13 0.0346(15) 0.0342(14) 0.0546(18) 0.0231(13) 0.0272(14) 0.0215(12)
C12 0.0466(19) 0.075(3) 0.0430(17) 0.0385(18) 0.0324(15) 0.0347(18)
F6 0.0470(13) 0.0348(11) 0.0782(18) 0.0028(11) 0.0097(12) -0.0006(10)
F3 0.114(2) 0.0345(11) 0.0354(11) 0.0111(9) 0.0294(13) 0.0041(13)
F5 0.0607(16) 0.0337(11) 0.094(2) 0.0105(12) 0.0252(14) 0.0207(11)
F4 0.113(2) 0.0593(15) 0.0388(11) 0.0282(11) 0.0114(13) 0.0240(15)
N4 0.0213(9) 0.0193(9) 0.0201(8) 0.0096(7) 0.0032(7) 0.0074(7)
C24 0.0278(12) 0.0191(10) 0.0247(10) 0.0100(8) 0.0055(9) 0.0065(9)
C26 0.0436(18) 0.0287(14) 0.0310(13) 0.0037(11) -0.0014(12) -0.0009(12)
C28 0.0245(12) 0.0281(12) 0.0236(10) 0.0101(9) 0.0001(9) 0.0063(9)
C25 0.0395(16) 0.0220(12) 0.0328(13) 0.0047(10) 0.0059(12) 0.0069(11)
C27 0.0321(15) 0.0364(15) 0.0282(13) 0.0088(11) -0.0054(11) 0.0021(12)
C30 0.041(2) 0.063(3) 0.050(2) 0.0240(19) 0.0122(16) 0.0128(18)
C29 0.052(3) 0.063(3) 0.076(3) 0.000(2) 0.019(2) 0.012(2)
N5 0.059(2) 0.060(2) 0.058(2) 0.0301(18) 0.0100(17) 0.0090(18)
O2 0.277(14) 0.182(9) 0.44(2) 0.166(12) -0.126(14) 0.022(9)
C38 0.207(13) 0.101(6) 0.37(2) 0.151(10) 0.189(13) 0.089(7)

loop_
_atom_type_symbol
_atom_type_description
_atom_type_scat_dispersion_real
_atom_type_scat_dispersion_imag
_atom_type_scat_source
C C 0.0033 0.0016 'International Tables Vol C Tables 4.2.6.8 and 6.1.1.4'
H H 0.0000 0.0000 'International Tables Vol C Tables 4.2.6.8 and 6.1.1.4'
N N 0.0061 0.0033 'International Tables Vol C Tables 4.2.6.8 and 6.1.1.4'
O O 0.0106 0.0060 'International Tables Vol C Tables 4.2.6.8 and 6.1.1.4'
F F 0.0171 0.0103 'International Tables Vol C Tables 4.2.6.8 and 6.1.1.4'
P P 0.1023 0.0942 'International Tables Vol C Tables 4.2.6.8 and 6.1.1.4'
Cl Cl 0.1484 0.1585 'International Tables Vol C Tables 4.2.6.8 and 6.1.1.4'
Ir Ir -1.4442 7.9887 'International Tables Vol C Tables 4.2.6.8 and 6.1.1.4'

loop_
_geom_angle_atom_site_label_1
_geom_angle_atom_site_label_2
_geom_angle_atom_site_label_3
_geom_angle
_geom_angle_site_symmetry_1
N3 Ir1 C1 93.17(9) .
N3 Ir1 N4 80.29(9) .
C1 Ir1 N4 91.56(9) .
N3 Ir1 N2 80.38(9) .
C1 Ir1 N2 92.88(9) .
N4 Ir1 N2 160.37(10) .
N3 Ir1 N1 173.78(8) .
C1 Ir1 N1 80.69(9) .
N4 Ir1 N1 100.70(8) .
N2 Ir1 N1 98.89(9) .
N3 Ir1 Cl1 92.04(7) .
C1 Ir1 Cl1 174.75(7) .
N4 Ir1 Cl1 88.64(6) .
N2 Ir1 Cl1 88.67(6) .
N1 Ir1 Cl1 94.12(6) .
F4 P1 F3 179.9(2) .
F4 P1 F2 90.49(15) .
F3 P1 F2 89.40(15) .
F4 P1 F5 89.74(18) .
F3 P1 F5 90.31(17) .
F2 P1 F5 89.32(14) .
F4 P1 F6 90.83(17) .
F3 P1 F6 89.28(17) .
F2 P1 F6 178.64(16) .
F5 P1 F6 91.03(15) .
F4 P1 F1 90.10(15) .
F3 P1 F1 89.85(14) .
F2 P1 F1 90.50(13) .
F5 P1 F1 179.75(16) .
F6 P1 F1 89.15(13) .
C23 N3 C19 122.8(2) .
C23 N3 Ir1 118.67(17) .
C19 N3 Ir1 118.40(17) .
C11 N1 C7 119.1(2) .
C11 N1 Ir1 125.83(17) .
C7 N1 Ir1 115.02(17) .
N1 C7 C8 120.2(2) .
N1 C7 C6 114.9(2) .
C8 C7 C6 124.9(2) .
C14 N2 C18 119.6(2) .
C14 N2 Ir1 127.01(19) .
C18 N2 Ir1 113.21(16) .
C1 C2 C3 121.3(2) .
C1 C2 H2 119.4 .
C3 C2 H2 119.4 .
N2 C18 C17 120.7(3) .
N2 C18 C19 115.1(2) .
C17 C18 C19 124.2(2) .
N2 C14 C15 121.3(3) .
N2 C14 H14 119.3 .
C15 C14 H14 119.3 .
C16 C17 C18 119.0(3) .
C16 C17 H17 120.5 .
C18 C17 H17 120.5 .
C16 C15 C14 119.6(3) .
C16 C15 H15 120.2 .
C14 C15 H15 120.2 .
C15 C16 C17 119.7(3) .
C15 C16 H16 120.1 .
C17 C16 H16 120.1 .
N3 C23 C22 119.5(2) .
N3 C23 C24 112.6(2) .
C22 C23 C24 127.9(2) .
N3 C19 C20 119.8(2) .
N3 C19 C18 112.8(2) .
C20 C19 C18 127.4(2) .
C22 C21 C20 121.3(3) .
C22 C21 H21 119.3 .
C20 C21 H21 119.3 .
C21 C20 C19 117.8(3) .
C21 C20 H20 121.1 .
C19 C20 H20 121.1 .
C21 C22 C23 118.7(3) .
C21 C22 H22 120.7 .
C23 C22 H22 120.7 .
C5 C6 C1 120.2(2) .
C5 C6 C7 124.0(2) .
C1 C6 C7 115.7(2) .
O1 C3 C4 123.6(2) .
O1 C3 C2 115.8(2) .
C4 C3 C2 120.6(2) .
C4 C5 C6 121.4(2) .
C4 C5 H5 119.3 .
C6 C5 H5 119.3 .
C5 C4 C3 118.5(2) .
C5 C4 H4 120.7 .
C3 C4 H4 120.7 .
C2 C1 C6 118.0(2) .
C2 C1 Ir1 128.36(18) .
C6 C1 Ir1 113.65(17) .
C9 C10 C11 117.4(3) .
C9 C10 C13 122.0(3) .
C11 C10 C13 120.6(3) .
C3 O1 C12 117.8(2) .
C8 C9 C10 120.4(3) .
C8 C9 H9 119.8 .
C10 C9 H9 119.8 .
N1 C11 C10 122.9(2) .
N1 C11 H11 118.5 .
C10 C11 H11 118.5 .
C9 C8 C7 119.9(2) .
C9 C8 H8 120.0 .
C7 C8 H8 120.0 .
C10 C13 H13A 109.5 .
C10 C13 H13B 109.5 .
H13A C13 H13B 109.5 .
C10 C13 H13C 109.5 .
H13A C13 H13C 109.5 .
H13B C13 H13C 109.5 .
O1 C12 H12A 109.5 .
O1 C12 H12B 109.5 .
H12A C12 H12B 109.5 .
O1 C12 H12C 109.5 .
H12A C12 H12C 109.5 .
H12B C12 H12C 109.5 .
C28 N4 C24 119.7(2) .
C28 N4 Ir1 126.81(18) .
C24 N4 Ir1 113.19(16) .
N4 C24 C25 120.4(3) .
N4 C24 C23 115.0(2) .
C25 C24 C23 124.5(3) .
C25 C26 C27 119.6(3) .
C25 C26 H26 120.2 .
C27 C26 H26 120.2 .
N4 C28 C27 121.4(3) .
N4 C28 H28 119.3 .
C27 C28 H28 119.3 .
C26 C25 C24 119.5(3) .
C26 C25 H25 120.3 .
C24 C25 H25 120.3 .
C26 C27 C28 119.4(3) .
C26 C27 H27 120.3 .
C28 C27 H27 120.3 .
N5 C30 C29 178.5(5) .
C30 C29 H29A 109.5 .
C30 C29 H29B 109.5 .
H29A C29 H29B 109.5 .
C30 C29 H29C 109.5 .
H29A C29 H29C 109.5 .
H29B C29 H29C 109.5 .
C38 O2 H2A 109.5 .
C38 C38 O2 128.1(11) 2_666
C38 C38 H38A 105.3 2_666
O2 C38 H38A 105.3 .
C38 C38 H38B 105.3 2_666
O2 C38 H38B 105.3 .
H38A C38 H38B 106.0 .

loop_
_geom_bond_atom_site_label_1
_geom_bond_atom_site_label_2
_geom_bond_distance
_geom_bond_site_symmetry_2
Ir1 N3 1.944(2) .
Ir1 C1 2.021(2) .
Ir1 N4 2.035(2) .
Ir1 N2 2.040(2) .
Ir1 N1 2.068(2) .
Ir1 Cl1 2.4457(6) .
P1 F4 1.586(2) .
P1 F3 1.590(2) .
P1 F2 1.595(2) .
P1 F5 1.598(3) .
P1 F6 1.598(3) .
P1 F1 1.601(2) .
N3 C23 1.348(3) .
N3 C19 1.351(3) .
N1 C11 1.357(3) .
N1 C7 1.360(3) .
C7 C8 1.392(4) .
C7 C6 1.456(3) .
N2 C14 1.342(3) .
N2 C18 1.368(3) .
C2 C1 1.382(3) .
C2 C3 1.405(4) .
C2 H2 0.9300 .
C18 C17 1.392(3) .
C18 C19 1.468(4) .
C14 C15 1.392(4) .
C14 H14 0.9300 .
C17 C16 1.390(5) .
C17 H17 0.9300 .
C15 C16 1.363(5) .
C15 H15 0.9300 .
C16 H16 0.9300 .
C23 C22 1.391(4) .
C23 C24 1.467(4) .
C19 C20 1.397(4) .
C21 C22 1.383(5) .
C21 C20 1.394(5) .
C21 H21 0.9300 .
C20 H20 0.9300 .
C22 H22 0.9300 .
C6 C5 1.398(3) .
C6 C1 1.423(3) .
C3 O1 1.366(3) .
C3 C4 1.399(4) .
C5 C4 1.384(4) .
C5 H5 0.9300 .
C4 H4 0.9300 .
C10 C9 1.385(4) .
C10 C11 1.385(4) .
C10 C13 1.494(4) .
O1 C12 1.422(4) .
C9 C8 1.375(4) .
C9 H9 0.9300 .
C11 H11 0.9300 .
C8 H8 0.9300 .
C13 H13A 0.9600 .
C13 H13B 0.9600 .
C13 H13C 0.9600 .
C12 H12A 0.9600 .
C12 H12B 0.9600 .
C12 H12C 0.9600 .
N4 C28 1.344(3) .
N4 C24 1.373(3) .
C24 C25 1.398(4) .
C26 C25 1.380(5) .
C26 C27 1.381(5) .
C26 H26 0.9300 .
C28 C27 1.392(4) .
C28 H28 0.9300 .
C25 H25 0.9300 .
C27 H27 0.9300 .
C30 N5 1.128(6) .
C30 C29 1.472(7) .
C29 H29A 0.9600 .
C29 H29B 0.9600 .
C29 H29C 0.9600 .
O2 C38 1.682(16) .
O2 H2A 0.8200 .
C38 C38 1.42(2) 2_666
C38 H38A 0.9700 .
C38 H38B 0.9700 .

loop_
_platon_squeeze_void_nr
_platon_squeeze_void_average_x
_platon_squeeze_void_average_y
_platon_squeeze_void_average_z
_platon_squeeze_void_volume
_platon_squeeze_void_count_electrons
_platon_squeeze_void_content
1 0.500 1.000 1.000 240 36 ' '
